data_1548400
loop_
_publ_author_name
'Peng-Wei Xu'
'Jia-Kuan Liu'
'Lan Shen'
'Zhong-Yan Cao'
'Xiao-Li Zhao'
'Jun Yan'
'Jian Zhou'

_publ_section_title
;
 Diastereo- and enantioselective [3 + 3] cycloaddition of spirocyclopropyl
 oxindoles using both aldonitrones and ketonitrones
;
_journal_name_full 'Nature Communications'
_journal_page_first 1619
_journal_paper_doi 10.1038/s41467-017-01451-1
_journal_volume 8
_journal_year 2017
_chemical_formula_sum 'C29 H32 Br N2 O5 P'
_chemical_formula_weight 599.45
_space_group_IT_number 2
_symmetry_cell_setting triclinic
_symmetry_Int_Tables_number 2
_symmetry_space_group_name_Hall '-P 1'
_symmetry_space_group_name_H-M 'P -1'
_cell_angle_alpha 108.990(2)
_cell_angle_beta 99.303(2)
_cell_angle_gamma 96.865(2)
_cell_formula_units_Z 2
_cell_length_a 9.6736(7)
_cell_length_b 12.6142(9)
_cell_length_c 12.7109(9)
_cell_volume 1422.50(18)
_diffrn_ambient_temperature 296
_diffrn_radiation_probe x-ray
_diffrn_radiation_type MoK\a
_diffrn_radiation_wavelength 0.71073
_exptl_absorpt_coefficient_mu 1.542
_exptl_crystal_density_diffrn 1.400
_exptl_crystal_F_000 620
_refine_ls_goodness_of_fit_ref 1.052
_refine_ls_number_parameters 343
_refine_ls_number_reflns 4985
_refine_ls_R_factor_all 0.0675
_refine_ls_R_factor_gt 0.0521
_refine_ls_wR_factor_gt 0.1544
_refine_ls_wR_factor_ref 0.1701
_cod_data_source_file ncomms1619-2017-3.cif
_cod_data_source_block major-5o
_cod_depositor_comments
;
  Crystal size          0.36 x 0.29 x 0.16 mm
  Theta range for data collection       1.73 to 25.01 deg.  
  Limiting indices          -11<=h<=11, -14<=k<=14, -12<=l<=15 
  Reflections collected / unique       16675 / 4985 [R(int) = 0.0267] 
  Completeness to theta = 25.01       99.5 % 
  Absorption correction         Semi-empirical from equivalents 
  Max. and min. transmission     0.7905 and 0.6068 
  Refinement method       Full-matrix least-squares on F2 
  Data / restraints / parameters    4985 / 10 / 343 
  Largest diff. peak and hole     0.701 and -0.663 e.A-3  
;
_cod_database_code 1548400

loop_
_space_group_symop_id
_space_group_symop_operation_xyz
1 x,y,z
2 -x,-y,-z

loop_
_atom_site_aniso_label
_atom_site_aniso_U_11
_atom_site_aniso_U_22
_atom_site_aniso_U_33
_atom_site_aniso_U_23
_atom_site_aniso_U_13
_atom_site_aniso_U_12
Br(1) .036(1) .069(1) .096(1) .031(1) .014(1) .013(1)
P(1) .081(1) .038(1) .098(1) .006(1) .039(1) .005(1)
O(1) .387(13) .092(4) .101(2) -.014(3) .101(6) -.051(6)
O(2) .087(3) .040(2) .349(9) .030(3) .029(3) .028(2)
O(3) .081(2) .060(2) .102(3) .026(2) .032(2) -.001(2)
O(4) .048(1) .044(1) .041(1) .016(1) .012(1) .016(1)
O(5) .043(2) .049(2) .102(2) .018(2) .019(2) .002(1)
N(2) .042(2) .043(2) .041(2) .016(1) .013(1) .010(1)
N(1) .050(2) .038(2) .060(2) .011(2) .018(2) .009(1)
C(1) .050(2) .061(2) .050(2) .024(2) .009(2) .015(2)
C(2) .067(3) .071(3) .050(2) .028(2) .009(2) .010(2)
C(3) .063(3) .065(3) .045(2) .012(2) .016(2) .007(2)
C(4) .059(3) .076(3) .058(3) .015(2) .021(2) .028(2)
C(5) .053(2) .067(3) .048(2) .020(2) .010(2) .024(2)
C(6) .042(2) .041(2) .044(2) .013(2) .010(2) .006(2)
C(7) .039(2) .043(2) .044(2) .018(2) .010(1) .011(2)
C(8) .043(2) .042(2) .054(2) .023(2) .021(2) .015(2)
C(9) .034(2) .035(2) .047(2) .013(2) .013(1) .008(1)
C(10) .030(2) .045(2) .048(2) .015(2) .010(1) .007(1)
C(11) .046(2) .050(2) .046(2) .014(2) .010(2) .015(2)
C(12) .051(2) .074(3) .051(2) .025(2) .017(2) .022(2)
C(13) .077(3) .097(4) .064(3) .042(3) .031(3) .038(3)
C(14) .115(5) .096(4) .057(3) .027(3) .036(3) .041(4)
C(15) .102(4) .095(4) .048(3) .012(3) -.010(3) .010(3)
C(16) .060(3) .078(3) .053(3) .015(2) .003(2) .07(2)
C(17) .046(2) .041(2) .049(2) .013(2) .014(2) .013(2)
C(18) .059(2) .045(2) .074(3) .013(2) .017(2) .022(2)
C(19) .045(2) .063(3) .076(3) .021(2) .017(2) .026(2)
C(20) .037(2) .052(2) .053(2) .019(2) .012(2) .014(2)
C(21) .038(2) .044(2) .045(2) .016(2) .013(2) .014(2)
C(22) .040(2) .042(2) .040(2) .015(2) .016(1) .014(2)
C(23) .048(2) .038(2) .057(2) .015(2) .021(2) .008(2)
C(24) .177(9) .153(7) .140(7) .102(6) .073(6) .069(7)
C(25) .134(7) .142(7) .177(8) .098(6) .092(6) .041(5)
C(26) .375(19) .174(10) .096(4) -.007(6) -.053(8) .179(12)
C(27) .166(9) .200(10) .112(4) .030(6) .027(6) .096(8)
C(28) .061(2) .051(2) .055(2) .026(2) .011(2) .022(2)
C(29) .095(4) .125(5) .051(3) .024(3) .025(3) .016(4)

loop_
_atom_site_label
_atom_site_type_symbol
_atom_site_fract_x
_atom_site_fract_y
_atom_site_fract_z
_atom_site_U_iso_or_equiv
Br(1) Br .4153(1) .3171(1) .4355(1) .066(1)
P(1) P -.2029(2) -.1370(1) .2224(1) .075(1)
O(1) O -.2119(12) -.1551(5) .0987(5) .208(5)
O(2) O -.0949(5) -.1932(3) .2595(7) .169(3)
O(3) O -.3563(4) -.1727(3) .2272(3) .081(1)
O(4) O -.2182(3) .4290(2) .4781(2) .043(1)
O(5) O -.3830(3) .0569(3) .2859(3) .067(1)
N(2) N -.1724(3) .4014(3) .3687(2) .041(1)
N(1) N -.1598(3) .0063(3) .2912(3) .050(1)
C(1) C -.0942(4) .3952(4) .7519(3) .052(1)
C(2) C -.1280(5) .4265(4) .8574(4) .062(1)
C(3) C -.2403(5) .4819(4) .8811(3) .059(1)
C(4) C -.3164(5) .5066(4) .7929(4) .064(1)
C(5) C -.2847(4) .4758(4) .6861(3) .055(1)
C(6) C -.1741(4) .4184(3) .6631(3) .043(1)
C(7) C -.1408(4) .3764(3) .5467(3) .041(1)
C(8) C -.1867(4) .2476(3) .4913(3) .043(1)
C(9) C -.1676(3) .2045(3) .3663(3) .038(1)
C(10) C -.2335(3) .2796(3) .3041(3) .041(1)
C(11) C -.2171(4) .2473(3) .1820(3) .047(1)
C(12) C -.0910(5) .2798(4) .1520(4) .056(1)
C(13) C -.0813(6) .2528(5) .0408(4) .072(1)
C(14) C -.1965(7) .1901(5) -.0445(5) .085(2)
C(15) C -.3209(7) .1559(5) -.0192(4) .089(2)
C(16) C -.3338(5) .1854(4) .0961(4) .067(1)
C(17) C -.0174(4) .0691(3) .3226(3) .045(1)
C(18) C .1074(5) .0254(4) .3194(4) .060(1)
C(19) C .2345(4) .1022(4) .3524(4) .060(1)
C(20) C .2359(4) .2176(3) .3898(3) .046(1)
C(21) C .1112(4) .2615(3) .3950(3) .042(1)
C(22) C -.0170(4) .1852(3) .3610(3) .039(1)
C(23) C -.2540(4) .0821(3) .3095(3) .047(1)
C(24) C -.3909(11) -.1896(8) .3243(7) .136(3)
C(25) C -.5352(9) -.1711(7) .3349(8) .132(3)
C(26) C -.2320(18) -.0988(10) .0358(8) .230(8)
C(27) C -.2473(11) -.1492(9) -.0882(7) .161(4)
C(28) C -.2457(4) .4730(3) .3170(3) .052(1)
C(29) C -.2764(7) .5140(6) .9967(4) .091(2)
H(1A) H -.0174 .3583 .7397 .063
H(2A) H -.0732 .4097 .9151 .074
H(4A) H -.3916 .5453 .8059 .077
H(5A) H -.3385 .4939 .6290 .066
H(7A) H -.0383 .3977 .5524 .049
H(8A) H -.2860 .2265 .4926 .051
H(8B) H -.1306 .2111 .5347 .051
H(10A) H -.3357 .2689 .3031 .049
H(12A) H -.0115 .3208 .2090 .067
H(13A) H .0035 .2769 .0227 .087
H(14A) H -.1889 .1710 -.1202 .103
H(15A) H -.3982 .1130 -.0775 .107
H(16A) H -.4198 .1632 .1136 .081
H(18A) H .1056 -.0528 .2959 .072
H(19A) H .3199 .0756 .3493 .073
H(21A) H .1136 .3398 .4205 .050
H(24A) H -.3232 -.1375 .3915 .163
H(24B) H -.3833 -.2668 .3201 .163
H(25A) H -.5559 -.1846 .4013 .198
H(25B) H -.6024 -.2226 .2685 .198
H(25C) H -.5421 -.0939 .3418 .198
H(26A) H -.1535 -.0344 .0630 .276
H(26B) H -.3174 -.0678 .0487 .276
H(27A) H -.2344 -.0895 -.1190 .241
H(27B) H -.3407 -.1949 -.1218 .241
H(27C) H -.1769 -.1961 -.1048 .241
H(28A) H -.2239 .4622 .2436 .079
H(28B) H -.2145 .5516 .3649 .079
H(28C) H -.3467 .4521 .3085 .079
H(29A) H -.2117 .4894 1.0457 .137
H(29B) H -.3722 .4777 .9898 .137
H(29C) H -.2684 .5952 1.0285 .137

loop_
_geom_angle_atom_site_label_1
_geom_angle_atom_site_label_2
_geom_angle_atom_site_label_3
_geom_angle
_geom_angle_site_symmetry_1
_geom_angle_site_symmetry_2
_geom_angle_site_symmetry_3
_geom_angle_publ_flag
O1 P1 O2 109.2(5) . . . yes
O1 P1 O3 103.0(5) . . . yes
O1 P1 N1 105.6(3) . . . yes
O2 P1 O3 120.0(3) . . . yes
O2 P1 N1 111.2(3) . . . yes
O3 P1 N1 106.7(2) . . . yes
P1 O1 C26 137.0(8) . . . yes
P1 O3 C24 121.1(5) . . . yes
N2 O4 C7 108.8(3) . . . yes
P1 N1 C17 123.5(3) . . . yes
P1 N1 C23 126.6(3) . . . yes
C17 N1 C23 109.2(3) . . . yes
O4 N2 C10 106.2(3) . . . yes
O4 N2 C28 101.5(3) . . . yes
C10 N2 C28 110.0(3) . . . yes
C2 C1 C6 120.5(4) . . . no
C1 C2 C3 122.5(4) . . . no
C2 C3 C4 116.3(4) . . . no
C2 C3 C29 121.6(4) . . . no
C4 C3 C29 122.1(5) . . . no
C3 C4 C5 122.3(4) . . . no
C4 C5 C6 120.8(4) . . . no
C1 C6 C5 117.7(3) . . . no
C1 C6 C7 119.3(3) . . . no
C5 C6 C7 123.0(3) . . . no
O4 C7 C6 107.9(3) . . . yes
O4 C7 C8 108.7(3) . . . yes
C6 C7 C8 111.0(3) . . . no
C7 C8 C9 111.6(3) . . . no
C8 C9 C10 108.7(3) . . . no
C8 C9 C22 111.1(3) . . . no
C8 C9 C23 106.8(3) . . . no
C10 C9 C22 119.4(3) . . . no
C10 C9 C23 108.0(3) . . . no
C22 C9 C23 101.8(3) . . . no
N2 C10 C9 110.0(3) . . . yes
N2 C10 C11 110.8(3) . . . yes
C9 C10 C11 113.3(3) . . . no
C10 C11 C12 122.9(3) . . . no
C10 C11 C16 118.6(4) . . . no
C12 C11 C16 118.5(4) . . . no
C11 C12 C13 121.5(5) . . . no
C12 C13 C14 120.1(6) . . . no
C13 C14 C15 120.4(5) . . . no
C14 C15 C16 120.2(5) . . . no
C11 C16 C15 119.3(5) . . . no
N1 C17 C18 127.3(4) . . . yes
N1 C17 C22 110.6(3) . . . yes
C18 C17 C22 122.2(4) . . . no
C17 C18 C19 117.6(5) . . . no
C18 C19 C20 120.6(4) . . . no
Br1 C20 C19 117.9(3) . . . yes
Br1 C20 C21 120.3(3) . . . yes
C19 C20 C21 121.8(4) . . . no
C20 C21 C22 118.1(4) . . . no
C9 C22 C17 109.0(3) . . . no
C9 C22 C21 131.1(4) . . . no
C17 C22 C21 119.7(4) . . . no
O5 C23 N1 126.1(4) . . . yes
O5 C23 C9 125.2(4) . . . yes
N1 C23 C9 108.8(3) . . . yes
O3 C24 C25 111.7(8) . . . yes
O1 C26 C27 122.0(11) . . . yes
C2 C1 H1A 120.00 . . . no
C6 C1 H1A 120.00 . . . no
C1 C2 H2A 119.00 . . . no
C3 C2 H2A 119.00 . . . no
C3 C4 H4A 119.00 . . . no
C5 C4 H4A 119.00 . . . no
C4 C5 H5A 120.00 . . . no
C6 C5 H5A 120.00 . . . no
O4 C7 H7A 110.00 . . . no
C6 C7 H7A 110.00 . . . no
C8 C7 H7A 110.00 . . . no
C7 C8 H8A 109.00 . . . no
C7 C8 H8B 109.00 . . . no
C9 C8 H8A 109.00 . . . no
C9 C8 H8B 109.00 . . . no
H8A C8 H8B 108.00 . . . no
N2 C10 H10A 108.00 . . . no
C9 C10 H10A 107.00 . . . no
C11 C10 H10A 108.00 . . . no
C11 C12 H12A 119.00 . . . no
C13 C12 H12A 119.00 . . . no
C12 C13 H13A 120.00 . . . no
C14 C13 H13A 120.00 . . . no
C13 C14 H14A 120.00 . . . no
C15 C14 H14A 120.00 . . . no
C14 C15 H15A 120.00 . . . no
C16 C15 H15A 120.00 . . . no
C11 C16 H16A 120.00 . . . no
C15 C16 H16A 120.00 . . . no
C17 C18 H18A 121.00 . . . no
C19 C18 H18A 121.00 . . . no
C18 C19 H19A 120.00 . . . no
C20 C19 H19A 120.00 . . . no
C20 C21 H21A 121.00 . . . no
C22 C21 H21A 121.00 . . . no
O3 C24 H24A 109.00 . . . no
O3 C24 H24B 109.00 . . . no
C25 C24 H24A 109.00 . . . no
C25 C24 H24B 109.00 . . . no
H24A C24 H24B 108.00 . . . no
C24 C25 H25A 110.00 . . . no
C24 C25 H25B 109.00 . . . no
C24 C25 H25C 109.00 . . . no
H25A C25 H25B 109.00 . . . no
H25A C25 H25C 109.00 . . . no
H25B C25 H25C 109.00 . . . no
O1 C26 H26A 107.00 . . . no
O1 C26 H26B 107.00 . . . no
C27 C26 H26A 107.00 . . . no
C27 C26 H26B 107.00 . . . no
H26A C26 H26B 107.00 . . . no
C26 C27 H27A 109.00 . . . no
C26 C27 H27B 109.00 . . . no
C26 C27 H27C 110.00 . . . no
H27A C27 H27B 109.00 . . . no
H27A C27 H27C 109.00 . . . no
H27B C27 H27C 109.00 . . . no
N2 C28 H28A 109.00 . . . no
N2 C28 H28B 109.00 . . . no
N2 C28 H28C 109.00 . . . no
H28A C28 H28B 109.00 . . . no
H28A C28 H28C 109.00 . . . no
H28B C28 H28C 110.00 . . . no
C3 C29 H29A 109.00 . . . no
C3 C29 H29B 109.00 . . . no
C3 C29 H29C 110.00 . . . no
H29A C29 H29B 109.00 . . . no
H29A C29 H29C 109.00 . . . no
H29B C29 H29C 109.00 . . . no

loop_
_geom_bond_atom_site_label_1
_geom_bond_atom_site_label_2
_geom_bond_distance
_geom_bond_site_symmetry_1
_geom_bond_site_symmetry_2
_geom_bond_publ_flag
Br1 C20 1.898(4) . . yes
P1 O1 1.500(6) . . yes
P1 O2 1.432(6) . . yes
P1 O3 1.515(4) . . yes
P1 N1 1.697(4) . . yes
O1 C26 1.238(14) . . yes
O3 C24 1.403(10) . . yes
O4 N2 1.474(4) . . yes
O4 C7 1.430(5) . . yes
O5 C23 1.213(5) . . yes
N1 C17 1.428(5) . . yes
N1 C23 1.390(5) . . yes
N2 C10 1.480(5) . . yes
N2 C28 1.463(5) . . yes
C1 C2 1.375(6) . . no
C1 C6 1.394(6) . . no
C2 C3 1.382(7) . . no
C3 C4 1.383(7) . . no
C3 C29 1.503(6) . . no
C4 C5 1.381(6) . . no
C5 C6 1.380(6) . . no
C6 C7 1.503(5) . . no
C7 C8 1.521(6) . . no
C8 C9 1.553(5) . . no
C9 C10 1.549(5) . . no
C9 C22 1.514(5) . . no
C9 C23 1.541(5) . . no
C10 C11 1.511(5) . . no
C11 C12 1.391(6) . . no
C11 C16 1.383(6) . . no
C12 C13 1.364(7) . . no
C13 C14 1.372(8) . . no
C14 C15 1.352(10) . . no
C15 C16 1.420(7) . . no
C17 C18 1.387(6) . . no
C17 C22 1.384(6) . . no
C18 C19 1.382(7) . . no
C19 C20 1.374(7) . . no
C20 C21 1.389(6) . . no
C21 C22 1.386(6) . . no
C24 C25 1.463(14) . . no
C26 C27 1.470(13) . . no
C1 H1A 0.9300 . . no
C2 H2A 0.9300 . . no
C4 H4A 0.9300 . . no
C5 H5A 0.9300 . . no
C7 H7A 0.9800 . . no
C8 H8A 0.9700 . . no
C8 H8B 0.9700 . . no
C10 H10A 0.9800 . . no
C12 H12A 0.9300 . . no
C13 H13A 0.9300 . . no
C14 H14A 0.9300 . . no
C15 H15A 0.9300 . . no
C16 H16A 0.9300 . . no
C18 H18A 0.9300 . . no
C19 H19A 0.9300 . . no
C21 H21A 0.9300 . . no
C24 H24A 0.9700 . . no
C24 H24B 0.9700 . . no
C25 H25A 0.9600 . . no
C25 H25B 0.9600 . . no
C25 H25C 0.9600 . . no
C26 H26A 0.9700 . . no
C26 H26B 0.9700 . . no
C27 H27A 0.9600 . . no
C27 H27B 0.9600 . . no
C27 H27C 0.9600 . . no
C28 H28A 0.9600 . . no
C28 H28B 0.9600 . . no
C28 H28C 0.9600 . . no
C29 H29A 0.9600 . . no
C29 H29B 0.9600 . . no
C29 H29C 0.9600 . . no

loop_
_geom_hbond_atom_site_label_D
_geom_hbond_atom_site_label_H
_geom_hbond_atom_site_label_A
_geom_hbond_distance_DH
_geom_hbond_distance_HA
_geom_hbond_distance_DA
_geom_hbond_angle_DHA
_geom_hbond_site_symmetry_A
_geom_hbond_publ_flag
C1 H1A O2 0.9300 2.4600 3.289(7) 148.00 2_556 yes
C5 H5A O4 0.9300 2.3700 2.716(4) 102.00 . yes
C5 H5A Br1 0.9300 2.9000 3.687(5) 143.00 2_566 yes
C10 H10A O5 0.9800 2.5900 2.921(5) 100.00 . yes
C18 H18A O2 0.9300 2.3400 2.979(7) 126.00 . yes

loop_
_geom_torsion_atom_site_label_1
_geom_torsion_atom_site_label_2
_geom_torsion_atom_site_label_3
_geom_torsion_atom_site_label_4
_geom_torsion
_geom_torsion_site_symmetry_1
_geom_torsion_site_symmetry_2
_geom_torsion_site_symmetry_3
_geom_torsion_site_symmetry_4
_geom_torsion_publ_flag
O2 P1 O1 C26 -142.5(16) . . . . no
O3 P1 O1 C26 89.0(17) . . . . no
N1 P1 O1 C26 -22.8(18) . . . . no
O1 P1 O3 C24 167.5(6) . . . . no
O2 P1 O3 C24 46.0(7) . . . . no
N1 P1 O3 C24 -81.5(6) . . . . no
O1 P1 N1 C17 -82.4(6) . . . . no
O1 P1 N1 C23 86.7(6) . . . . no
O2 P1 N1 C17 35.9(5) . . . . no
O2 P1 N1 C23 -155.0(4) . . . . no
O3 P1 N1 C17 168.4(3) . . . . no
O3 P1 N1 C23 -22.5(4) . . . . no
P1 O1 C26 C27 -174.2(11) . . . . no
P1 O3 C24 C25 153.5(6) . . . . no
C7 O4 N2 C10 72.3(3) . . . . no
C7 O4 N2 C28 -172.7(3) . . . . no
N2 O4 C7 C6 172.4(3) . . . . no
N2 O4 C7 C8 -67.1(4) . . . . no
P1 N1 C17 C18 -10.7(6) . . . . no
P1 N1 C17 C22 170.6(3) . . . . no
C23 N1 C17 C18 178.6(4) . . . . no
C23 N1 C17 C22 -0.2(4) . . . . no
P1 N1 C23 O5 5.4(6) . . . . no
P1 N1 C23 C9 -175.2(3) . . . . no
C17 N1 C23 O5 175.8(4) . . . . no
C17 N1 C23 C9 -4.8(4) . . . . no
O4 N2 C10 C9 -64.7(3) . . . . no
O4 N2 C10 C11 169.3(3) . . . . no
C28 N2 C10 C9 -173.8(3) . . . . no
C28 N2 C10 C11 60.2(4) . . . . no
C6 C1 C2 C3 -0.2(8) . . . . no
C2 C1 C6 C5 1.6(7) . . . . no
C2 C1 C6 C7 -176.0(4) . . . . no
C1 C2 C3 C4 -1.2(8) . . . . no
C1 C2 C3 C29 179.2(5) . . . . no
C2 C3 C4 C5 1.4(8) . . . . no
C29 C3 C4 C5 -179.1(5) . . . . no
C3 C4 C5 C6 -0.1(8) . . . . no
C4 C5 C6 C1 -1.4(7) . . . . no
C4 C5 C6 C7 176.0(4) . . . . no
C1 C6 C7 O4 -169.3(4) . . . . no
C1 C6 C7 C8 71.6(5) . . . . no
C5 C6 C7 O4 13.3(5) . . . . no
C5 C6 C7 C8 -105.8(5) . . . . no
O4 C7 C8 C9 55.5(4) . . . . no
C6 C7 C8 C9 174.0(3) . . . . no
C7 C8 C9 C10 -48.3(4) . . . . no
C7 C8 C9 C22 85.1(4) . . . . no
C7 C8 C9 C23 -164.6(3) . . . . no
C8 C9 C10 N2 53.7(3) . . . . no
C8 C9 C10 C11 178.3(3) . . . . no
C22 C9 C10 N2 -75.2(4) . . . . no
C22 C9 C10 C11 49.4(4) . . . . no
C23 C9 C10 N2 169.3(3) . . . . no
C23 C9 C10 C11 -66.1(4) . . . . no
C8 C9 C22 C17 106.0(4) . . . . no
C8 C9 C22 C21 -68.6(5) . . . . no
C10 C9 C22 C17 -126.3(4) . . . . no
C10 C9 C22 C21 59.1(5) . . . . no
C23 C9 C22 C17 -7.5(4) . . . . no
C23 C9 C22 C21 177.9(4) . . . . no
C8 C9 C23 O5 70.2(5) . . . . no
C8 C9 C23 N1 -109.2(3) . . . . no
C10 C9 C23 O5 -46.6(5) . . . . no
C10 C9 C23 N1 134.0(3) . . . . no
C22 C9 C23 O5 -173.2(4) . . . . no
C22 C9 C23 N1 7.4(4) . . . . no
N2 C10 C11 C12 45.2(5) . . . . no
N2 C10 C11 C16 -133.0(4) . . . . no
C9 C10 C11 C12 -79.0(5) . . . . no
C9 C10 C11 C16 102.9(4) . . . . no
C10 C11 C12 C13 -177.5(5) . . . . no
C16 C11 C12 C13 0.6(7) . . . . no
C10 C11 C16 C15 179.0(5) . . . . no
C12 C11 C16 C15 0.8(7) . . . . no
C11 C12 C13 C14 -1.4(9) . . . . no
C12 C13 C14 C15 0.9(10) . . . . no
C13 C14 C15 C16 0.5(10) . . . . no
C14 C15 C16 C11 -1.3(9) . . . . no
N1 C17 C18 C19 179.1(4) . . . . no
C22 C17 C18 C19 -2.3(6) . . . . no
N1 C17 C22 C9 5.2(4) . . . . no
N1 C17 C22 C21 -179.5(3) . . . . no
C18 C17 C22 C9 -173.6(4) . . . . no
C18 C17 C22 C21 1.7(6) . . . . no
C17 C18 C19 C20 1.7(7) . . . . no
C18 C19 C20 Br1 179.1(4) . . . . no
C18 C19 C20 C21 -0.6(7) . . . . no
Br1 C20 C21 C22 -179.8(3) . . . . no
C19 C20 C21 C22 -0.1(6) . . . . no
C20 C21 C22 C9 173.7(4) . . . . no
C20 C21 C22 C17 -0.5(5) . . . . no
